data_7061599
loop_
_publ_author_name
'Panja, Anangamohan'
'Jagli\<ci\'c, Zvonko'
'Herchel, Radovan'
'Brand\~ao, Paula'
'Pramanik, Kuheli'
'Jana, Narayan Ch.'

_publ_section_title
;
 Three angular Zn2Dy complexes showing the effect of remote coordination
 at Zn and counter ions on slow magnetic relaxation at Dy centres
;
_journal_issue 28
_journal_name_full 'New Journal of Chemistry'
_journal_page_first 13546
_journal_page_last 13557
_journal_paper_doi 10.1039/D2NJ01759H
_journal_volume 46
_journal_year 2022
_chemical_formula_moiety 'C48 H48 Dy I2 N4 O10 Zn2'
_chemical_formula_sum 'C48 H48 Dy I2 N4 O10 Zn2'
_chemical_formula_weight 1387.98
_space_group_crystal_system monoclinic
_space_group_IT_number 15
_space_group_name_Hall '-C 2yc'
_space_group_name_H-M_alt 'C 1 2/c 1'
_atom_sites_solution_hydrogens mixed
_atom_sites_solution_primary dual
_audit_creation_date 2022-06-09
_audit_creation_method
;
Olex2 1.5
(compiled 2022.04.07 svn.rca3783a0 for OlexSys, GUI svn.r6498)
;
_audit_update_record
;
2022-06-09 deposited with the CCDC.	2022-06-14 downloaded from the CCDC.
;
_cell_angle_alpha 90
_cell_angle_beta 91.333(4)
_cell_angle_gamma 90
_cell_formula_units_Z 4
_cell_length_a 17.1795(16)
_cell_length_b 15.9207(13)
_cell_length_c 19.9771(19)
_cell_measurement_reflns_used 512
_cell_measurement_temperature 150(2)
_cell_measurement_theta_max 25.10
_cell_measurement_theta_min 2.98
_cell_volume 5462.5(9)
_computing_cell_refinement 'Bruker Smart'
_computing_data_collection 'Bruker Smart'
_computing_data_reduction 'Bruker Saint'
_computing_molecular_graphics 'Mercury (Macrae et al 2008)'
_computing_publication_material 'SHELXL-2016/4 (Sheldrick, 2016'
_computing_structure_refinement 'SHELXL-2018/3 (Sheldrick, 2018)'
_computing_structure_solution 'SHELXT 2014/5 (Sheldrick, 2014)'
_diffrn_ambient_temperature 150.00
_diffrn_measured_fraction_theta_full 0.998
_diffrn_measured_fraction_theta_max 0.998
_diffrn_measurement_device_type 'photon 100 CMOS'
_diffrn_measurement_method 'omega and phi scans'
_diffrn_radiation_type MoK\a
_diffrn_radiation_wavelength 0.71073
_diffrn_reflns_av_R_equivalents 0.0318
_diffrn_reflns_av_unetI/netI 0.0149
_diffrn_reflns_Laue_measured_fraction_full 0.998
_diffrn_reflns_Laue_measured_fraction_max 0.998
_diffrn_reflns_limit_h_max 23
_diffrn_reflns_limit_h_min -23
_diffrn_reflns_limit_k_max 21
_diffrn_reflns_limit_k_min -21
_diffrn_reflns_limit_l_max 27
_diffrn_reflns_limit_l_min -27
_diffrn_reflns_number 76043
_diffrn_reflns_point_group_measured_fraction_full 0.998
_diffrn_reflns_point_group_measured_fraction_max 0.998
_diffrn_reflns_theta_full 25.242
_diffrn_reflns_theta_max 29.165
_diffrn_reflns_theta_min 2.663
_diffrn_source 'fine-focus sealed tube'
_exptl_absorpt_coefficient_mu 3.428
_exptl_absorpt_correction_T_max 0.7458
_exptl_absorpt_correction_T_min 0.5842
_exptl_absorpt_correction_type multi-scan
_exptl_absorpt_process_details sadabs
_exptl_crystal_colour yellow
_exptl_crystal_density_diffrn 1.688
_exptl_crystal_description Plate
_exptl_crystal_F_000 2956
_exptl_crystal_size_max 0.18
_exptl_crystal_size_mid 0.12
_exptl_crystal_size_min 0.03
_refine_diff_density_max 0.670
_refine_diff_density_min -0.950
_refine_diff_density_rms 0.103
_refine_ls_extinction_method none
_refine_ls_goodness_of_fit_ref 1.029
_refine_ls_hydrogen_treatment mixed
_refine_ls_matrix_type full
_refine_ls_number_parameters 309
_refine_ls_number_reflns 7350
_refine_ls_number_restraints 0
_refine_ls_restrained_S_all 1.029
_refine_ls_R_factor_all 0.0277
_refine_ls_R_factor_gt 0.0245
_refine_ls_shift/su_max 0.003
_refine_ls_shift/su_mean 0.000
_refine_ls_structure_factor_coef Fsqd
_refine_ls_weighting_details 'w=1/[\s^2^(Fo^2^)+(0.0279P)^2^+29.7285P] where P=(Fo^2^+2Fc^2^)/3'
_refine_ls_weighting_scheme calc
_refine_ls_wR_factor_gt 0.0636
_refine_ls_wR_factor_ref 0.0658
_reflns_Friedel_coverage 0.000
_reflns_number_gt 6835
_reflns_number_total 7350
_reflns_threshold_expression 'I > 2\s(I)'
_cod_data_source_file d2nj01759h2.cif
_cod_data_source_block complex-3
_cod_depositor_comments 'Adding full bibliography for 7061598--7061600.cif.'
_cod_database_code 7061599
_shelx_shelxl_version_number 2018/3
_shelx_space_group_comment
;
The symmetry employed for this shelxl refinement is uniquely defined
by the following loop, which should always be used as a source of
symmetry information in preference to the above space-group names.
They are only intended as comments.
;
_shelx_estimated_absorpt_t_max 0.904
_shelx_estimated_absorpt_t_min 0.577
_olex2_refinement_description
;
1. Fixed Uiso
 At 1.2 times of:
  All C(H) groups
 At 1.5 times of:
  All C(H,H,H) groups
2. Others
 Fixed X: H5A(0.441999) H5B(0.459429)
 Fixed Y: H5A(0.737529) H5B(0.66071)
 Fixed Z: H5A(0.6477) H5B(0.622601)
3.a Aromatic/amide H refined with riding coordinates:
 C3(H3), C5(H5), C9(H9), C11(H11), C12(H12), C13(H13), C14(H14), C16(H16),
 C20(H20), C22(H22)
3.b Idealised Me refined as rotating group:
 C7(H7A,H7B,H7C), C8(H8A,H8B,H8C), C23(H23A,H23B,H23C), C24(H24A,H24B,H24C)
;
_smtbx_masks_void_probe_radius 1.2
_smtbx_masks_void_truncation_radius 1.2
_olex2_submission_special_instructions 'No special instructions were received'

loop_
_space_group_symop_operation_xyz
'x, y, z'
'-x, y, -z+1/2'
'x+1/2, y+1/2, z'
'-x+1/2, y+1/2, -z+1/2'
'-x, -y, -z'
'x, -y, z-1/2'
'-x+1/2, -y+1/2, -z'
'x+1/2, -y+1/2, z-1/2'

loop_
_atom_site_label
_atom_site_type_symbol
_atom_site_fract_x
_atom_site_fract_y
_atom_site_fract_z
_atom_site_U_iso_or_equiv
_atom_site_adp_type
_atom_site_occupancy
_atom_site_site_symmetry_order
_atom_site_calc_flag
_atom_site_refinement_flags_posn
_atom_site_refinement_flags_adp
_atom_site_refinement_flags_occupancy
_atom_site_disorder_assembly
_atom_site_disorder_group
Dy1 Dy 0.500000 0.60862(2) 0.750000 0.01679(5) Uani 1 2 d S T P . .
Zn1 Zn 0.36192(2) 0.45479(2) 0.70885(2) 0.01586(6) Uani 1 1 d . . . . .
O1 O 0.37914(10) 0.55642(11) 0.76829(9) 0.0173(3) Uani 1 1 d . . . . .
O2 O 0.39054(11) 0.71274(11) 0.79442(10) 0.0212(4) Uani 1 1 d . . . . .
O3 O 0.46679(10) 0.49857(11) 0.67656(9) 0.0171(3) Uani 1 1 d . . . . .
O4 O 0.54187(11) 0.58130(12) 0.58441(9) 0.0194(4) Uani 1 1 d . . . . .
N1 N 0.30173(12) 0.40447(13) 0.78884(11) 0.0166(4) Uani 1 1 d . . . . .
N2 N 0.40703(12) 0.33506(13) 0.71120(10) 0.0162(4) Uani 1 1 d . . . . .
C1 C 0.32543(14) 0.58634(16) 0.80911(12) 0.0154(4) Uani 1 1 d . . . . .
C2 C 0.32860(15) 0.67286(16) 0.82413(13) 0.0176(5) Uani 1 1 d . . . . .
C3 C 0.27586(15) 0.71034(16) 0.86559(13) 0.0184(5) Uani 1 1 d . . . . .
H3 H 0.278295 0.769103 0.873616 0.022 Uiso 1 1 calc R U . . .
C4 C 0.21805(15) 0.66114(17) 0.89620(13) 0.0201(5) Uani 1 1 d . . . . .
C5 C 0.21639(15) 0.57612(17) 0.88404(13) 0.0197(5) Uani 1 1 d . . . . .
H5 H 0.178976 0.542484 0.905831 0.024 Uiso 1 1 calc R U . . .
C6 C 0.26875(15) 0.53729(16) 0.84006(13) 0.0172(5) Uani 1 1 d . . . . .
C7 C 0.39582(17) 0.80180(17) 0.80438(16) 0.0264(6) Uani 1 1 d . . . . .
H7A H 0.346947 0.828351 0.789491 0.040 Uiso 1 1 calc R U . . .
H7B H 0.438833 0.824259 0.778440 0.040 Uiso 1 1 calc R U . . .
H7C H 0.405274 0.813638 0.852020 0.040 Uiso 1 1 calc R U . . .
C8 C 0.16253(17) 0.70174(19) 0.94397(15) 0.0270(6) Uani 1 1 d . . . . .
H8A H 0.110121 0.678863 0.936281 0.041 Uiso 1 1 calc R U . . .
H8B H 0.161709 0.762564 0.936477 0.041 Uiso 1 1 calc R U . . .
H8C H 0.179728 0.690120 0.990168 0.041 Uiso 1 1 calc R U . . .
C9 C 0.26590(15) 0.44629(16) 0.83371(13) 0.0179(5) Uani 1 1 d . . . . .
H9 H 0.235643 0.415871 0.864686 0.021 Uiso 1 1 calc R U . . .
C10 C 0.30472(15) 0.31546(15) 0.78921(12) 0.0170(5) Uani 1 1 d . . . . .
C11 C 0.25580(16) 0.26460(17) 0.82678(13) 0.0209(5) Uani 1 1 d . . . . .
H11 H 0.215440 0.289093 0.851985 0.025 Uiso 1 1 calc R U . . .
C12 C 0.26640(17) 0.17848(17) 0.82709(14) 0.0241(5) Uani 1 1 d . . . . .
H12 H 0.233234 0.143881 0.852657 0.029 Uiso 1 1 calc R U . . .
C13 C 0.32544(17) 0.14208(17) 0.79013(14) 0.0230(5) Uani 1 1 d . . . . .
H13 H 0.333215 0.083025 0.791654 0.028 Uiso 1 1 calc R U . . .
C14 C 0.37282(16) 0.19164(16) 0.75120(13) 0.0207(5) Uani 1 1 d . . . . .
H14 H 0.412402 0.166466 0.725515 0.025 Uiso 1 1 calc R U . . .
C15 C 0.36236(15) 0.27859(16) 0.74972(12) 0.0168(5) Uani 1 1 d . . . . .
C16 C 0.46504(15) 0.31073(16) 0.67615(12) 0.0180(5) Uani 1 1 d . . . . .
H16 H 0.478139 0.252779 0.677785 0.022 Uiso 1 1 calc R U . . .
C17 C 0.51182(15) 0.36436(16) 0.63457(12) 0.0169(5) Uani 1 1 d . . . . .
C18 C 0.50806(15) 0.45329(16) 0.63382(12) 0.0162(4) Uani 1 1 d . . . . .
C19 C 0.55148(14) 0.49549(16) 0.58473(12) 0.0169(5) Uani 1 1 d . . . . .
C20 C 0.59957(15) 0.45289(17) 0.54229(13) 0.0195(5) Uani 1 1 d . . . . .
H20 H 0.628142 0.483228 0.510095 0.023 Uiso 1 1 calc R U . . .
C21 C 0.60700(16) 0.36471(17) 0.54596(13) 0.0202(5) Uani 1 1 d . . . . .
C22 C 0.56245(15) 0.32221(17) 0.59114(13) 0.0196(5) Uani 1 1 d . . . . .
H22 H 0.565828 0.262703 0.593210 0.024 Uiso 1 1 calc R U . . .
C23 C 0.58112(16) 0.62691(17) 0.53286(13) 0.0223(5) Uani 1 1 d . . . . .
H23A H 0.637537 0.620103 0.538968 0.033 Uiso 1 1 calc R U . . .
H23B H 0.567706 0.686613 0.535670 0.033 Uiso 1 1 calc R U . . .
H23C H 0.564831 0.605037 0.488872 0.033 Uiso 1 1 calc R U . . .
C24 C 0.66393(18) 0.3202(2) 0.50189(15) 0.0294(6) Uani 1 1 d . . . . .
H24A H 0.716832 0.339814 0.512641 0.044 Uiso 1 1 calc R U . . .
H24B H 0.651141 0.332406 0.454820 0.044 Uiso 1 1 calc R U . . .
H24C H 0.660813 0.259527 0.509556 0.044 Uiso 1 1 calc R U . . .
I1 I 0.26518(2) 0.45649(2) 0.60575(2) 0.02286(5) Uani 1 1 d . . . . .
O5 O 0.44666(13) 0.68263(14) 0.65780(11) 0.0275(4) Uani 1 1 d . . . . .
H5A H 0.441999 0.737529 0.647700 0.086(19) Uiso 1 1 d . . . . .
H5B H 0.459429 0.660710 0.622601 0.11(2) Uiso 1 1 d . . . . .

loop_
_atom_site_aniso_label
_atom_site_aniso_U_11
_atom_site_aniso_U_22
_atom_site_aniso_U_33
_atom_site_aniso_U_23
_atom_site_aniso_U_13
_atom_site_aniso_U_12
Dy1 0.01573(8) 0.01167(7) 0.02317(9) 0.000 0.00449(6) 0.000
Zn1 0.01801(14) 0.01352(13) 0.01628(13) -0.00068(10) 0.00568(10) -0.00104(10)
O1 0.0171(8) 0.0148(8) 0.0201(9) -0.0032(6) 0.0068(7) 0.0001(6)
O2 0.0199(9) 0.0140(8) 0.0300(10) -0.0028(7) 0.0082(8) -0.0009(7)
O3 0.0175(8) 0.0167(8) 0.0175(8) -0.0023(6) 0.0072(7) -0.0013(7)
O4 0.0240(9) 0.0164(8) 0.0182(8) 0.0014(7) 0.0071(7) -0.0013(7)
N1 0.0175(10) 0.0164(10) 0.0162(9) 0.0000(7) 0.0036(8) -0.0020(8)
N2 0.0167(10) 0.0161(9) 0.0159(9) 0.0017(7) 0.0018(8) -0.0006(8)
C1 0.0159(11) 0.0170(11) 0.0134(10) -0.0015(8) 0.0025(8) 0.0019(9)
C2 0.0173(11) 0.0180(11) 0.0176(11) -0.0003(9) 0.0031(9) 0.0014(9)
C3 0.0188(11) 0.0171(11) 0.0193(12) -0.0021(9) 0.0018(9) 0.0039(9)
C4 0.0181(11) 0.0210(12) 0.0214(12) -0.0015(9) 0.0045(9) 0.0045(10)
C5 0.0183(11) 0.0221(12) 0.0190(12) 0.0007(9) 0.0056(9) 0.0019(10)
C6 0.0171(11) 0.0170(11) 0.0175(11) -0.0004(9) 0.0039(9) 0.0016(9)
C7 0.0271(14) 0.0139(12) 0.0385(16) -0.0030(11) 0.0051(12) -0.0008(10)
C8 0.0264(14) 0.0283(14) 0.0268(14) -0.0016(11) 0.0107(11) 0.0082(11)
C9 0.0168(11) 0.0183(11) 0.0186(11) 0.0005(9) 0.0043(9) -0.0020(9)
C10 0.0190(11) 0.0150(11) 0.0171(11) 0.0001(9) 0.0012(9) -0.0025(9)
C11 0.0228(12) 0.0192(12) 0.0211(12) 0.0001(9) 0.0058(10) -0.0050(10)
C12 0.0305(14) 0.0194(12) 0.0227(13) 0.0036(10) 0.0045(11) -0.0067(11)
C13 0.0296(14) 0.0159(11) 0.0236(13) 0.0022(10) 0.0003(11) -0.0011(10)
C14 0.0233(12) 0.0164(11) 0.0224(12) 0.0002(9) 0.0022(10) -0.0007(10)
C15 0.0176(11) 0.0164(11) 0.0163(11) -0.0003(8) 0.0011(9) -0.0042(9)
C16 0.0232(12) 0.0162(11) 0.0147(11) 0.0001(9) 0.0012(9) 0.0008(9)
C17 0.0180(11) 0.0188(11) 0.0139(10) -0.0006(9) 0.0029(9) 0.0016(9)
C18 0.0168(11) 0.0185(11) 0.0134(10) -0.0008(8) 0.0032(9) 0.0001(9)
C19 0.0160(11) 0.0176(11) 0.0172(11) -0.0005(9) 0.0023(9) -0.0013(9)
C20 0.0199(12) 0.0240(13) 0.0148(11) 0.0020(9) 0.0052(9) 0.0005(10)
C21 0.0204(12) 0.0242(12) 0.0160(11) -0.0021(9) 0.0040(9) 0.0055(10)
C22 0.0217(12) 0.0195(12) 0.0178(11) -0.0014(9) 0.0039(9) 0.0049(10)
C23 0.0244(13) 0.0228(13) 0.0199(12) 0.0040(10) 0.0052(10) -0.0047(10)
C24 0.0300(15) 0.0339(15) 0.0248(14) -0.0009(12) 0.0116(11) 0.0095(12)
I1 0.02905(10) 0.01943(8) 0.02013(9) 0.00004(6) 0.00084(7) -0.00214(6)
O5 0.0294(11) 0.0268(10) 0.0265(10) 0.0036(8) 0.0055(8) 0.0053(8)

loop_
_atom_type_symbol
_atom_type_description
_atom_type_scat_dispersion_real
_atom_type_scat_dispersion_imag
_atom_type_scat_source
C C 0.0033 0.0016 'International Tables Vol C Tables 4.2.6.8 and 6.1.1.4'
H H 0.0000 0.0000 'International Tables Vol C Tables 4.2.6.8 and 6.1.1.4'
N N 0.0061 0.0033 'International Tables Vol C Tables 4.2.6.8 and 6.1.1.4'
O O 0.0106 0.0060 'International Tables Vol C Tables 4.2.6.8 and 6.1.1.4'
I I -0.4742 1.8119 'International Tables Vol C Tables 4.2.6.8 and 6.1.1.4'
Zn Zn 0.2839 1.4301 'International Tables Vol C Tables 4.2.6.8 and 6.1.1.4'
Dy Dy -0.1892 4.4098 'International Tables Vol C Tables 4.2.6.8 and 6.1.1.4'

loop_
_geom_angle_atom_site_label_1
_geom_angle_atom_site_label_2
_geom_angle_atom_site_label_3
_geom_angle
_geom_angle_site_symmetry_1
_geom_angle_site_symmetry_3
_geom_angle_publ_flag
Zn1 Dy1 Zn1 91.007(13) 2_656 . ?
O1 Dy1 Zn1 33.31(4) . . ?
O1 Dy1 Zn1 33.31(4) 2_656 2_656 ?
O1 Dy1 Zn1 108.87(5) . 2_656 ?
O1 Dy1 Zn1 108.87(5) 2_656 . ?
O1 Dy1 O1 137.13(9) . 2_656 ?
O1 Dy1 O2 158.72(6) 2_656 . ?
O1 Dy1 O2 61.40(6) 2_656 2_656 ?
O1 Dy1 O2 61.40(6) . . ?
O1 Dy1 O2 158.72(6) . 2_656 ?
O1 Dy1 O3 67.55(6) . . ?
O1 Dy1 O3 67.55(6) 2_656 2_656 ?
O1 Dy1 O3 80.58(6) . 2_656 ?
O1 Dy1 O3 80.58(6) 2_656 . ?
O1 Dy1 O5 113.42(7) . 2_656 ?
O1 Dy1 O5 113.42(7) 2_656 . ?
O1 Dy1 O5 88.19(7) 2_656 2_656 ?
O1 Dy1 O5 88.19(7) . . ?
O2 Dy1 Zn1 146.64(4) . 2_656 ?
O2 Dy1 Zn1 91.93(4) 2_656 2_656 ?
O2 Dy1 Zn1 91.93(4) . . ?
O2 Dy1 Zn1 146.64(4) 2_656 . ?
O2 Dy1 O2 103.37(8) . 2_656 ?
O3 Dy1 Zn1 77.16(5) . 2_656 ?
O3 Dy1 Zn1 77.16(5) 2_656 . ?
O3 Dy1 Zn1 34.51(4) . . ?
O3 Dy1 Zn1 34.51(4) 2_656 2_656 ?
O3 Dy1 O2 120.51(6) . . ?
O3 Dy1 O2 120.51(6) 2_656 2_656 ?
O3 Dy1 O2 114.70(6) . 2_656 ?
O3 Dy1 O2 114.70(6) 2_656 . ?
O3 Dy1 O3 83.43(9) . 2_656 ?
O3 Dy1 O5 78.46(7) 2_656 2_656 ?
O3 Dy1 O5 78.46(7) . . ?
O3 Dy1 O5 161.30(7) 2_656 . ?
O3 Dy1 O5 161.30(7) . 2_656 ?
O5 Dy1 Zn1 141.68(5) 2_656 . ?
O5 Dy1 Zn1 85.23(6) 2_656 2_656 ?
O5 Dy1 Zn1 141.69(5) . 2_656 ?
O5 Dy1 Zn1 85.24(6) . . ?
O5 Dy1 O2 71.67(7) 2_656 2_656 ?
O5 Dy1 O2 72.18(7) . 2_656 ?
O5 Dy1 O2 71.66(7) . . ?
O5 Dy1 O2 72.18(7) 2_656 . ?
O5 Dy1 O5 119.94(11) . 2_656 ?
O1 Zn1 Dy1 38.07(5) . . ?
O1 Zn1 O3 78.19(7) . . ?
O1 Zn1 N1 85.74(8) . . ?
O1 Zn1 N2 132.61(8) . . ?
O1 Zn1 I1 122.34(5) . . ?
O3 Zn1 Dy1 40.44(5) . . ?
O3 Zn1 N1 145.85(8) . . ?
O3 Zn1 N2 89.36(8) . . ?
O3 Zn1 I1 107.19(5) . . ?
N1 Zn1 Dy1 115.81(6) . . ?
N1 Zn1 I1 106.87(6) . . ?
N2 Zn1 Dy1 112.99(6) . . ?
N2 Zn1 N1 79.61(8) . . ?
N2 Zn1 I1 105.04(6) . . ?
I1 Zn1 Dy1 126.388(11) . . ?
Zn1 O1 Dy1 108.62(7) . . ?
C1 O1 Dy1 127.96(15) . . ?
C1 O1 Zn1 123.39(16) . . ?
C2 O2 Dy1 114.29(14) . . ?
C2 O2 C7 116.1(2) . . ?
C7 O2 Dy1 128.04(16) . . ?
Zn1 O3 Dy1 105.06(7) . . ?
C18 O3 Dy1 132.72(16) . . ?
C18 O3 Zn1 120.11(15) . . ?
C19 O4 C23 116.5(2) . . ?
C9 N1 Zn1 126.17(18) . . ?
C9 N1 C10 122.1(2) . . ?
C10 N1 Zn1 111.70(16) . . ?
C15 N2 Zn1 113.01(16) . . ?
C16 N2 Zn1 124.11(17) . . ?
C16 N2 C15 122.5(2) . . ?
O1 C1 C2 117.1(2) . . ?
O1 C1 C6 124.6(2) . . ?
C6 C1 C2 118.3(2) . . ?
O2 C2 C1 112.5(2) . . ?
C3 C2 O2 125.6(2) . . ?
C3 C2 C1 121.9(2) . . ?
C2 C3 H3 120.1 . . ?
C2 C3 C4 119.9(2) . . ?
C4 C3 H3 120.1 . . ?
C3 C4 C8 119.8(2) . . ?
C5 C4 C3 118.7(2) . . ?
C5 C4 C8 121.5(2) . . ?
C4 C5 H5 119.0 . . ?
C4 C5 C6 121.9(2) . . ?
C6 C5 H5 119.0 . . ?
C1 C6 C5 119.2(2) . . ?
C1 C6 C9 122.5(2) . . ?
C5 C6 C9 118.0(2) . . ?
O2 C7 H7A 109.5 . . ?
O2 C7 H7B 109.5 . . ?
O2 C7 H7C 109.5 . . ?
H7A C7 H7B 109.5 . . ?
H7A C7 H7C 109.5 . . ?
H7B C7 H7C 109.5 . . ?
C4 C8 H8A 109.5 . . ?
C4 C8 H8B 109.5 . . ?
C4 C8 H8C 109.5 . . ?
H8A C8 H8B 109.5 . . ?
H8A C8 H8C 109.5 . . ?
H8B C8 H8C 109.5 . . ?
N1 C9 C6 124.1(2) . . ?
N1 C9 H9 117.9 . . ?
C6 C9 H9 117.9 . . ?
C11 C10 N1 124.0(2) . . ?
C11 C10 C15 119.9(2) . . ?
C15 C10 N1 116.1(2) . . ?
C10 C11 H11 120.1 . . ?
C12 C11 C10 119.7(3) . . ?
C12 C11 H11 120.1 . . ?
C11 C12 H12 119.8 . . ?
C11 C12 C13 120.5(2) . . ?
C13 C12 H12 119.8 . . ?
C12 C13 H13 119.8 . . ?
C14 C13 C12 120.3(2) . . ?
C14 C13 H13 119.8 . . ?
C13 C14 H14 120.0 . . ?
C13 C14 C15 120.0(2) . . ?
C15 C14 H14 120.0 . . ?
C10 C15 N2 115.8(2) . . ?
C14 C15 N2 124.6(2) . . ?
C14 C15 C10 119.6(2) . . ?
N2 C16 H16 117.3 . . ?
N2 C16 C17 125.5(2) . . ?
C17 C16 H16 117.3 . . ?
C18 C17 C16 124.7(2) . . ?
C22 C17 C16 115.5(2) . . ?
C22 C17 C18 119.8(2) . . ?
O3 C18 C17 123.9(2) . . ?
O3 C18 C19 118.9(2) . . ?
C19 C18 C17 117.2(2) . . ?
O4 C19 C18 114.2(2) . . ?
C20 C19 O4 124.1(2) . . ?
C20 C19 C18 121.8(2) . . ?
C19 C20 H20 119.6 . . ?
C19 C20 C21 120.9(2) . . ?
C21 C20 H20 119.6 . . ?
C20 C21 C24 119.7(2) . . ?
C22 C21 C20 118.2(2) . . ?
C22 C21 C24 122.1(3) . . ?
C17 C22 H22 119.0 . . ?
C21 C22 C17 122.0(2) . . ?
C21 C22 H22 119.0 . . ?
O4 C23 H23A 109.5 . . ?
O4 C23 H23B 109.5 . . ?
O4 C23 H23C 109.5 . . ?
H23A C23 H23B 109.5 . . ?
H23A C23 H23C 109.5 . . ?
H23B C23 H23C 109.5 . . ?
C21 C24 H24A 109.5 . . ?
C21 C24 H24B 109.5 . . ?
C21 C24 H24C 109.5 . . ?
H24A C24 H24B 109.5 . . ?
H24A C24 H24C 109.5 . . ?
H24B C24 H24C 109.5 . . ?
Dy1 O5 H5A 133.81(19) . . ?
Dy1 O5 H5B 110.55(17) . . ?
H5A O5 H5B 104.2(2) . . ?

loop_
_geom_bond_atom_site_label_1
_geom_bond_atom_site_label_2
_geom_bond_distance
_geom_bond_site_symmetry_2
_geom_bond_publ_flag
Dy1 Zn1 3.4943(4) . ?
Dy1 Zn1 3.4943(4) 2_656 ?
Dy1 O1 2.2739(18) . ?
Dy1 O1 2.2739(18) 2_656 ?
Dy1 O2 2.6738(18) . ?
Dy1 O2 2.6739(18) 2_656 ?
Dy1 O3 2.3471(18) 2_656 ?
Dy1 O3 2.3470(18) . ?
Dy1 O5 2.354(2) . ?
Dy1 O5 2.354(2) 2_656 ?
Zn1 O1 2.0247(18) . ?
Zn1 O3 2.0499(18) . ?
Zn1 N1 2.084(2) . ?
Zn1 N2 2.058(2) . ?
Zn1 I1 2.6164(4) . ?
O1 C1 1.333(3) . ?
O2 C2 1.385(3) . ?
O2 C7 1.434(3) . ?
O3 C18 1.334(3) . ?
O4 C19 1.376(3) . ?
O4 C23 1.440(3) . ?
N1 C9 1.285(3) . ?
N1 C10 1.418(3) . ?
N2 C15 1.420(3) . ?
N2 C16 1.291(3) . ?
C1 C2 1.411(3) . ?
C1 C6 1.403(3) . ?
C2 C3 1.378(3) . ?
C3 H3 0.9500 . ?
C3 C4 1.415(4) . ?
C4 C5 1.375(4) . ?
C4 C8 1.510(4) . ?
C5 H5 0.9500 . ?
C5 C6 1.414(3) . ?
C6 C9 1.455(3) . ?
C7 H7A 0.9800 . ?
C7 H7B 0.9800 . ?
C7 H7C 0.9800 . ?
C8 H8A 0.9800 . ?
C8 H8B 0.9800 . ?
C8 H8C 0.9800 . ?
C9 H9 0.9500 . ?
C10 C11 1.398(3) . ?
C10 C15 1.409(3) . ?
C11 H11 0.9500 . ?
C11 C12 1.383(4) . ?
C12 H12 0.9500 . ?
C12 C13 1.394(4) . ?
C13 H13 0.9500 . ?
C13 C14 1.385(4) . ?
C14 H14 0.9500 . ?
C14 C15 1.396(3) . ?
C16 H16 0.9500 . ?
C16 C17 1.448(3) . ?
C17 C18 1.417(3) . ?
C17 C22 1.412(3) . ?
C18 C19 1.415(3) . ?
C19 C20 1.376(3) . ?
C20 H20 0.9500 . ?
C20 C21 1.411(4) . ?
C21 C22 1.375(4) . ?
C21 C24 1.508(4) . ?
C22 H22 0.9500 . ?
C23 H23A 0.9800 . ?
C23 H23B 0.9800 . ?
C23 H23C 0.9800 . ?
C24 H24A 0.9800 . ?
C24 H24B 0.9800 . ?
C24 H24C 0.9800 . ?
O5 H5A 0.900(2) . ?
O5 H5B 0.819(2) . ?

loop_
_geom_torsion_atom_site_label_1
_geom_torsion_atom_site_label_2
_geom_torsion_atom_site_label_3
_geom_torsion_atom_site_label_4
_geom_torsion
_geom_torsion_site_symmetry_1
_geom_torsion_site_symmetry_2
_geom_torsion_site_symmetry_3
_geom_torsion_site_symmetry_4
_geom_torsion_publ_flag
Dy1 O1 C1 C2 25.5(3) . . . . ?
Dy1 O1 C1 C6 -151.6(2) . . . . ?
Dy1 O2 C2 C1 -15.9(3) . . . . ?
Dy1 O2 C2 C3 162.3(2) . . . . ?
Dy1 O3 C18 C17 125.1(2) . . . . ?
Dy1 O3 C18 C19 -54.5(3) . . . . ?
Zn1 O1 C1 C2 -152.44(18) . . . . ?
Zn1 O1 C1 C6 30.5(3) . . . . ?
Zn1 O3 C18 C17 -35.7(3) . . . . ?
Zn1 O3 C18 C19 144.71(19) . . . . ?
Zn1 N1 C9 C6 -7.0(4) . . . . ?
Zn1 N1 C10 C11 -164.7(2) . . . . ?
Zn1 N1 C10 C15 16.7(3) . . . . ?
Zn1 N2 C15 C10 -11.2(3) . . . . ?
Zn1 N2 C15 C14 169.6(2) . . . . ?
Zn1 N2 C16 C17 5.8(4) . . . . ?
O1 C1 C2 O2 -1.9(3) . . . . ?
O1 C1 C2 C3 179.8(2) . . . . ?
O1 C1 C6 C5 178.0(2) . . . . ?
O1 C1 C6 C9 3.9(4) . . . . ?
O2 C2 C3 C4 -175.9(2) . . . . ?
O3 C18 C19 O4 -3.8(3) . . . . ?
O3 C18 C19 C20 175.3(2) . . . . ?
O4 C19 C20 C21 179.4(2) . . . . ?
N1 C10 C11 C12 -176.0(3) . . . . ?
N1 C10 C15 N2 -3.8(3) . . . . ?
N1 C10 C15 C14 175.4(2) . . . . ?
N2 C16 C17 C18 9.7(4) . . . . ?
N2 C16 C17 C22 -168.5(3) . . . . ?
C1 C2 C3 C4 2.2(4) . . . . ?
C1 C6 C9 N1 -16.4(4) . . . . ?
C2 C1 C6 C5 1.0(4) . . . . ?
C2 C1 C6 C9 -173.2(2) . . . . ?
C2 C3 C4 C5 0.5(4) . . . . ?
C2 C3 C4 C8 177.3(3) . . . . ?
C3 C4 C5 C6 -2.4(4) . . . . ?
C4 C5 C6 C1 1.6(4) . . . . ?
C4 C5 C6 C9 176.1(3) . . . . ?
C5 C6 C9 N1 169.4(3) . . . . ?
C6 C1 C2 O2 175.4(2) . . . . ?
C6 C1 C2 C3 -2.9(4) . . . . ?
C7 O2 C2 C1 177.0(2) . . . . ?
C7 O2 C2 C3 -4.8(4) . . . . ?
C8 C4 C5 C6 -179.2(3) . . . . ?
C9 N1 C10 C11 15.7(4) . . . . ?
C9 N1 C10 C15 -163.0(2) . . . . ?
C10 N1 C9 C6 172.5(2) . . . . ?
C10 C11 C12 C13 -0.1(4) . . . . ?
C11 C10 C15 N2 177.5(2) . . . . ?
C11 C10 C15 C14 -3.3(4) . . . . ?
C11 C12 C13 C14 -1.8(4) . . . . ?
C12 C13 C14 C15 1.1(4) . . . . ?
C13 C14 C15 N2 -179.4(2) . . . . ?
C13 C14 C15 C10 1.5(4) . . . . ?
C15 N2 C16 C17 178.4(2) . . . . ?
C15 C10 C11 C12 2.6(4) . . . . ?
C16 N2 C15 C10 175.4(2) . . . . ?
C16 N2 C15 C14 -3.8(4) . . . . ?
C16 C17 C18 O3 7.4(4) . . . . ?
C16 C17 C18 C19 -173.0(2) . . . . ?
C16 C17 C22 C21 176.1(2) . . . . ?
C17 C18 C19 O4 176.6(2) . . . . ?
C17 C18 C19 C20 -4.3(4) . . . . ?
C18 C17 C22 C21 -2.2(4) . . . . ?
C18 C19 C20 C21 0.4(4) . . . . ?
C19 C20 C21 C22 2.7(4) . . . . ?
C19 C20 C21 C24 -176.1(3) . . . . ?
C20 C21 C22 C17 -1.8(4) . . . . ?
C22 C17 C18 O3 -174.4(2) . . . . ?
C22 C17 C18 C19 5.1(4) . . . . ?
C23 O4 C19 C18 -176.4(2) . . . . ?
C23 O4 C19 C20 4.5(4) . . . . ?
C24 C21 C22 C17 177.0(3) . . . . ?

loop_
_smtbx_masks_void_nr
_smtbx_masks_void_average_x
_smtbx_masks_void_average_y
_smtbx_masks_void_average_z
_smtbx_masks_void_volume
_smtbx_masks_void_count_electrons
_smtbx_masks_void_content
1 0.000 0.500 -0.194 615.9 78.7 '8 water,2 nitrate'
2 0.500 0.000 -0.085 615.9 78.7 '8 water,2 nitrate'
